data_2226507
loop_
_publ_author_name
'Liu, Xiaoju'
'Yang, Bingqin'
'Borzov, Maxim V.'

_publ_section_title
;
 4-[(<i>E</i>)-({4-[Bis(2-hydroxyethyl)amino]phenyl}imino)methyl]phenol
;
_journal_coeditor_code HG2687
_journal_issue 7
_journal_name_full 'Acta Crystallographica Section E'
_journal_page_first o1646
_journal_paper_doi 10.1107/S1600536810021926
_journal_volume 66
_journal_year 2010
_chemical_formula_iupac 'C17 H20 N2 O3'
_chemical_formula_moiety 'C17 H20 N2 O3'
_chemical_formula_sum 'C17 H20 N2 O3'
_chemical_formula_weight 300.35
_chemical_name_systematic
;
4-[(<i>E</i>)-({4-[bis(2-hydroxyethyl)amino]phenyl}imino)methyl]phenol
;
_space_group_IT_number 14
_symmetry_cell_setting monoclinic
_symmetry_space_group_name_Hall '-P 2yn'
_symmetry_space_group_name_H-M 'P 1 21/n 1'
_atom_sites_solution_hydrogens geom
_atom_sites_solution_primary direct
_atom_sites_solution_secondary difmap
_audit_creation_method SHELXL-97
_cell_angle_alpha 90.00
_cell_angle_beta 92.6790(10)
_cell_angle_gamma 90.00
_cell_formula_units_Z 4
_cell_length_a 10.1426(9)
_cell_length_b 9.5192(9)
_cell_length_c 15.8600(14)
_cell_measurement_reflns_used 4620
_cell_measurement_temperature 296(2)
_cell_measurement_theta_max 26.99
_cell_measurement_theta_min 2.34
_cell_volume 1529.6(2)
_computing_cell_refinement 'SAINT (Bruker, 2007)'
_computing_data_collection 'APEX2 (Bruker, 2007)'
_computing_data_reduction 'SAINT (Bruker, 2007)'
_computing_molecular_graphics
;
<i>SHELXTL</i> (Sheldrick, 2008) and <i>OLEX2</i> (Dolomanov <i>et
al.</i>,
2009)
;
_computing_publication_material
;
<i>SHELXL97</i> (Sheldrick, 2008) and
<i>OLEX2</i> (Dolomanov <i>et al.</i>, 2009)
;
_computing_structure_refinement 'SHELXL97 (Sheldrick, 2008)'
_computing_structure_solution 'SHELXS97 (Sheldrick, 2008)'
_diffrn_ambient_temperature 296(2)
_diffrn_detector_area_resol_mean 8.333
_diffrn_measured_fraction_theta_full 0.999
_diffrn_measured_fraction_theta_max 0.999
_diffrn_measurement_device_type 'Bruker SMART APEXII'
_diffrn_measurement_method 'phi and omega scans'
_diffrn_radiation_monochromator graphite
_diffrn_radiation_source 'fine-focus sealed tube'
_diffrn_radiation_type MoK\a
_diffrn_radiation_wavelength 0.71073
_diffrn_reflns_av_sigmaI/netI 0.0680
_diffrn_reflns_limit_h_max 12
_diffrn_reflns_limit_h_min -12
_diffrn_reflns_limit_k_max 11
_diffrn_reflns_limit_k_min 0
_diffrn_reflns_limit_l_max 18
_diffrn_reflns_limit_l_min 0
_diffrn_reflns_number 5506
_diffrn_reflns_theta_full 25.10
_diffrn_reflns_theta_max 25.10
_diffrn_reflns_theta_min 2.33
_diffrn_standards_number 0
_exptl_absorpt_coefficient_mu 0.090
_exptl_absorpt_correction_T_max 0.9884
_exptl_absorpt_correction_T_min 0.9683
_exptl_absorpt_correction_type multi-scan
_exptl_absorpt_process_details '(<i>TWINABS</i>; Sheldrick, 1996)'
_exptl_crystal_colour green
_exptl_crystal_density_diffrn 1.304
_exptl_crystal_density_method 'not measured'
_exptl_crystal_description block
_exptl_crystal_F_000 640
_exptl_crystal_size_max 0.36
_exptl_crystal_size_mid 0.27
_exptl_crystal_size_min 0.13
_refine_diff_density_max 0.162
_refine_diff_density_min -0.184
_refine_ls_extinction_coef 0.0107(15)
_refine_ls_extinction_expression Fc^*^=kFc[1+0.001xFc^2^\l^3^/sin(2\q)]^-1/4^
_refine_ls_extinction_method 'SHELXL97 (Sheldrick, 2008)'
_refine_ls_goodness_of_fit_ref 0.844
_refine_ls_hydrogen_treatment mixed
_refine_ls_matrix_type full
_refine_ls_number_parameters 217
_refine_ls_number_reflns 5506
_refine_ls_number_restraints 0
_refine_ls_restrained_S_all 0.844
_refine_ls_R_factor_all 0.0921
_refine_ls_R_factor_gt 0.0465
_refine_ls_shift/su_max 0.000
_refine_ls_shift/su_mean 0.000
_refine_ls_structure_factor_coef Fsqd
_refine_ls_weighting_details
;
calc w=1/[\s^2^(Fo^2^)+(0.0702P)^2^] where P=(Fo^2^+2Fc^2^)/3
;
_refine_ls_weighting_scheme calc
_refine_ls_wR_factor_gt 0.0961
_refine_ls_wR_factor_ref 0.1092
_reflns_number_gt 2959
_reflns_number_total 5506
_reflns_threshold_expression I>2sigma(I)
_cod_data_source_file hg2687.cif
_cod_data_source_block I
_cod_original_sg_symbol_H-M 'P 21/n'
_cod_database_code 2226507
_cod_database_fobs_code 2226507

loop_
_symmetry_equiv_pos_as_xyz
'x, y, z'
'-x+1/2, y+1/2, -z+1/2'
'-x, -y, -z'
'x-1/2, -y-1/2, z-1/2'

loop_
_atom_site_type_symbol
_atom_site_label
_atom_site_fract_x
_atom_site_fract_y
_atom_site_fract_z
_atom_site_U_iso_or_equiv
_atom_site_adp_type
_atom_site_calc_flag
_atom_site_refinement_flags
_atom_site_occupancy
_atom_site_disorder_assembly
_atom_site_disorder_group
O O1 0.84481(15) 0.10572(15) 1.16972(7) 0.0735(5) Uani d . 1 . .
O O2 0.56639(11) 0.06213(12) 0.32409(7) 0.0477(3) Uani d . 1 . .
O O3 0.90811(13) 0.32742(15) 0.26638(8) 0.0649(4) Uani d . 1 . .
N N1 0.89456(12) 0.22592(15) 0.77116(8) 0.0438(4) Uani d . 1 . .
N N2 0.89798(12) 0.13765(13) 0.41928(7) 0.0423(4) Uani d . 1 . .
C C1 0.84745(17) 0.11819(19) 1.08463(10) 0.0479(5) Uani d . 1 . .
C C2 0.80262(17) 0.00647(18) 1.03658(10) 0.0551(5) Uani d . 1 . .
H H2A 0.7703 -0.0730 1.0628 0.066 Uiso calc R 1 . .
C C3 0.80526(16) 0.01135(18) 0.94979(10) 0.0505(5) Uani d . 1 . .
H H3A 0.7768 -0.0661 0.9181 0.061 Uiso calc R 1 . .
C C4 0.84966(15) 0.12981(17) 0.90899(9) 0.0394(4) Uani d . 1 . .
C C5 0.89081(15) 0.24390(17) 0.95828(9) 0.0434(4) Uani d . 1 . .
H H5 0.9183 0.3256 0.9322 0.052 Uiso calc R 1 . .
C C6 0.89162(15) 0.23798(17) 1.04515(9) 0.0443(4) Uani d . 1 . .
H H6 0.9218 0.3143 1.0772 0.053 Uiso calc R 1 . .
C C7 0.85321(16) 0.1266(2) 0.81716(10) 0.0442(4) Uani d . 1 . .
C C8 0.88878(15) 0.20652(16) 0.68171(9) 0.0401(4) Uani d . 1 . .
C C9 0.78712(16) 0.13679(17) 0.63799(9) 0.0444(4) Uani d . 1 . .
H H9 0.7167 0.1025 0.6673 0.053 Uiso calc R 1 . .
C C10 0.78819(16) 0.11715(17) 0.55179(9) 0.0452(4) Uani d . 1 . .
H H10 0.7175 0.0715 0.5242 0.054 Uiso calc R 1 . .
C C11 0.89302(15) 0.16422(16) 0.50488(9) 0.0385(4) Uani d . 1 . .
C C12 0.99168(16) 0.24157(17) 0.54925(9) 0.0449(4) Uani d . 1 . .
H H12 1.0603 0.2802 0.5201 0.054 Uiso calc R 1 . .
C C13 0.98867(16) 0.26125(17) 0.63517(9) 0.0450(4) Uani d . 1 . .
H H13 1.0557 0.3128 0.6627 0.054 Uiso calc R 1 . .
C C14 0.79307(15) 0.05868(17) 0.37522(9) 0.0433(4) Uani d . 1 . .
H H14B 0.7674 -0.0192 0.4103 0.052 Uiso calc R 1 . .
H H14A 0.8258 0.0202 0.3236 0.052 Uiso calc R 1 . .
C C15 0.67400(15) 0.14873(17) 0.35403(10) 0.0442(4) Uani d . 1 . .
H H15B 0.6494 0.1998 0.4038 0.053 Uiso calc R 1 . .
H H15A 0.6948 0.2166 0.3110 0.053 Uiso calc R 1 . .
C C16 1.01067(15) 0.17981(18) 0.37224(10) 0.0479(5) Uani d . 1 . .
H H16A 1.0211 0.1130 0.3269 0.057 Uiso calc R 1 . .
H H16B 1.0892 0.1743 0.4094 0.057 Uiso calc R 1 . .
C C17 1.00283(17) 0.32486(19) 0.33494(10) 0.0536(5) Uani d . 1 . .
H H17A 0.9782 0.3916 0.3777 0.064 Uiso calc R 1 . .
H H17B 1.0885 0.3519 0.3155 0.064 Uiso calc R 1 . .
H H1 0.880(2) 0.183(2) 1.1930(13) 0.107(9) Uiso d . 1 . .
H H2 0.5011(18) 0.130(2) 0.3071(11) 0.086(7) Uiso d . 1 . .
H H3 0.913(2) 0.408(2) 0.2387(13) 0.117(9) Uiso d . 1 . .
H H7 0.8211(14) 0.0378(16) 0.7921(9) 0.050(5) Uiso d . 1 . .

loop_
_atom_site_aniso_label
_atom_site_aniso_U_11
_atom_site_aniso_U_22
_atom_site_aniso_U_33
_atom_site_aniso_U_12
_atom_site_aniso_U_13
_atom_site_aniso_U_23
O1 0.1199(13) 0.0705(11) 0.0296(8) -0.0099(9) -0.0027(7) 0.0057(7)
O2 0.0524(8) 0.0448(8) 0.0442(7) 0.0026(7) -0.0141(6) -0.0081(6)
O3 0.0834(10) 0.0586(9) 0.0499(8) -0.0142(8) -0.0269(7) 0.0155(7)
N1 0.0480(9) 0.0525(10) 0.0303(8) -0.0016(7) -0.0057(6) 0.0003(7)
N2 0.0449(8) 0.0523(9) 0.0290(8) -0.0043(7) -0.0030(7) 0.0018(6)
C1 0.0604(12) 0.0515(12) 0.0314(10) 0.0057(10) -0.0029(9) 0.0022(8)
C2 0.0775(13) 0.0447(12) 0.0430(11) -0.0039(10) 0.0006(10) 0.0081(9)
C3 0.0674(13) 0.0429(11) 0.0406(11) -0.0041(9) -0.0050(9) -0.0011(8)
C4 0.0432(10) 0.0426(10) 0.0319(9) 0.0031(8) -0.0042(8) 0.0015(8)
C5 0.0492(11) 0.0445(11) 0.0365(10) -0.0023(9) 0.0010(8) 0.0039(8)
C6 0.0508(11) 0.0455(11) 0.0364(10) -0.0008(9) -0.0017(8) -0.0056(8)
C7 0.0466(11) 0.0480(12) 0.0373(11) 0.0008(9) -0.0057(8) -0.0017(9)
C8 0.0452(10) 0.0437(10) 0.0307(9) 0.0000(8) -0.0061(8) 0.0004(8)
C9 0.0448(10) 0.0548(11) 0.0333(10) -0.0069(9) -0.0025(8) 0.0042(8)
C10 0.0473(10) 0.0521(11) 0.0352(10) -0.0096(9) -0.0087(8) 0.0014(8)
C11 0.0440(10) 0.0404(10) 0.0303(9) 0.0020(8) -0.0073(8) 0.0050(7)
C12 0.0445(10) 0.0555(12) 0.0343(10) -0.0052(9) -0.0036(8) 0.0060(8)
C13 0.0456(10) 0.0515(12) 0.0370(10) -0.0068(9) -0.0092(8) 0.0010(8)
C14 0.0521(10) 0.0451(11) 0.0318(9) 0.0012(9) -0.0067(8) -0.0011(8)
C15 0.0486(10) 0.0451(11) 0.0383(10) -0.0015(9) -0.0066(8) -0.0017(8)
C16 0.0472(10) 0.0608(12) 0.0351(10) 0.0070(9) -0.0035(8) 0.0014(8)
C17 0.0553(11) 0.0654(13) 0.0392(10) -0.0113(10) -0.0088(9) 0.0078(9)

loop_
_atom_type_symbol
_atom_type_description
_atom_type_scat_dispersion_real
_atom_type_scat_dispersion_imag
_atom_type_scat_source
C C 0.0033 0.0016 'International Tables Vol C Tables 4.2.6.8 and 6.1.1.4'
H H 0.0000 0.0000 'International Tables Vol C Tables 4.2.6.8 and 6.1.1.4'
N N 0.0061 0.0033 'International Tables Vol C Tables 4.2.6.8 and 6.1.1.4'
O O 0.0106 0.0060 'International Tables Vol C Tables 4.2.6.8 and 6.1.1.4'

loop_
_geom_angle_atom_site_label_1
_geom_angle_atom_site_label_2
_geom_angle_atom_site_label_3
_geom_angle_site_symmetry_1
_geom_angle_site_symmetry_3
_geom_angle
_geom_angle_publ_flag
C1 O1 H1 . . 108.4(14) ?
C15 O2 H2 . . 102.4(11) ?
C17 O3 H3 . . 110.1(14) ?
C7 N1 C8 . . 118.17(14) ?
C11 N2 C16 . . 121.30(13) ?
C11 N2 C14 . . 120.41(13) ?
C16 N2 C14 . . 118.18(12) ?
O1 C1 C2 . . 117.58(16) ?
O1 C1 C6 . . 122.93(16) ?
C2 C1 C6 . . 119.49(15) ?
C1 C2 C3 . . 120.43(16) ?
C1 C2 H2A . . 119.8 ?
C3 C2 H2A . . 119.8 ?
C2 C3 C4 . . 121.04(16) ?
C2 C3 H3A . . 119.5 ?
C4 C3 H3A . . 119.5 ?
C3 C4 C5 . . 117.93(14) ?
C3 C4 C7 . . 118.23(16) ?
C5 C4 C7 . . 123.83(15) ?
C6 C5 C4 . . 121.16(15) ?
C6 C5 H5 . . 119.4 ?
C4 C5 H5 . . 119.4 ?
C5 C6 C1 . . 119.89(15) ?
C5 C6 H6 . . 120.1 ?
C1 C6 H6 . . 120.1 ?
N1 C7 C4 . . 125.38(17) ?
N1 C7 H7 . . 121.1(8) ?
C4 C7 H7 . . 113.5(8) ?
C13 C8 C9 . . 117.40(14) ?
C13 C8 N1 . . 118.95(14) ?
C9 C8 N1 . . 123.64(14) ?
C10 C9 C8 . . 121.38(15) ?
C10 C9 H9 . . 119.3 ?
C8 C9 H9 . . 119.3 ?
C9 C10 C11 . . 121.62(15) ?
C9 C10 H10 . . 119.2 ?
C11 C10 H10 . . 119.2 ?
N2 C11 C10 . . 121.75(14) ?
N2 C11 C12 . . 121.97(14) ?
C10 C11 C12 . . 116.28(14) ?
C13 C12 C11 . . 121.25(15) ?
C13 C12 H12 . . 119.4 ?
C11 C12 H12 . . 119.4 ?
C12 C13 C8 . . 121.84(15) ?
C12 C13 H13 . . 119.1 ?
C8 C13 H13 . . 119.1 ?
N2 C14 C15 . . 111.96(13) ?
N2 C14 H14B . . 109.2 ?
C15 C14 H14B . . 109.2 ?
N2 C14 H14A . . 109.2 ?
C15 C14 H14A . . 109.2 ?
H14B C14 H14A . . 107.9 ?
O2 C15 C14 . . 109.72(13) ?
O2 C15 H15B . . 109.7 ?
C14 C15 H15B . . 109.7 ?
O2 C15 H15A . . 109.7 ?
C14 C15 H15A . . 109.7 ?
H15B C15 H15A . . 108.2 ?
N2 C16 C17 . . 115.35(14) ?
N2 C16 H16A . . 108.4 ?
C17 C16 H16A . . 108.4 ?
N2 C16 H16B . . 108.4 ?
C17 C16 H16B . . 108.4 ?
H16A C16 H16B . . 107.5 ?
O3 C17 C16 . . 109.84(14) ?
O3 C17 H17A . . 109.7 ?
C16 C17 H17A . . 109.7 ?
O3 C17 H17B . . 109.7 ?
C16 C17 H17B . . 109.7 ?
H17A C17 H17B . . 108.2 ?

loop_
_geom_bond_atom_site_label_1
_geom_bond_atom_site_label_2
_geom_bond_site_symmetry_2
_geom_bond_distance
_geom_bond_publ_flag
O1 C1 . 1.3563(18) ?
O1 H1 . 0.89(2) ?
O2 C15 . 1.4310(17) ?
O2 H2 . 0.952(19) ?
O3 C17 . 1.4172(18) ?
O3 H3 . 0.89(2) ?
N1 C7 . 1.277(2) ?
N1 C8 . 1.4292(18) ?
N2 C11 . 1.3843(18) ?
N2 C16 . 1.4504(18) ?
N2 C14 . 1.4546(18) ?
C1 C2 . 1.373(2) ?
C1 C6 . 1.385(2) ?
C2 C3 . 1.379(2) ?
C2 H2A . 0.9300 ?
C3 C4 . 1.386(2) ?
C3 H3A . 0.9300 ?
C4 C5 . 1.391(2) ?
C4 C7 . 1.459(2) ?
C5 C6 . 1.3786(19) ?
C5 H5 . 0.9300 ?
C6 H6 . 0.9300 ?
C7 H7 . 0.984(15) ?
C8 C13 . 1.383(2) ?
C8 C9 . 1.385(2) ?
C9 C10 . 1.3805(19) ?
C9 H9 . 0.9300 ?
C10 C11 . 1.400(2) ?
C10 H10 . 0.9300 ?
C11 C12 . 1.405(2) ?
C12 C13 . 1.3773(19) ?
C12 H12 . 0.9300 ?
C13 H13 . 0.9300 ?
C14 C15 . 1.506(2) ?
C14 H14B . 0.9700 ?
C14 H14A . 0.9700 ?
C15 H15B . 0.9700 ?
C15 H15A . 0.9700 ?
C16 C17 . 1.503(2) ?
C16 H16A . 0.9700 ?
C16 H16B . 0.9700 ?
C17 H17A . 0.9700 ?
C17 H17B . 0.9700 ?

loop_
_geom_hbond_atom_site_label_D
_geom_hbond_atom_site_label_H
_geom_hbond_atom_site_label_A
_geom_hbond_site_symmetry_A
_geom_hbond_distance_DH
_geom_hbond_distance_HA
_geom_hbond_distance_DA
_geom_hbond_angle_DHA
O1 H1 O3 1_556 0.89(2) 1.82(2) 2.669(2) 160(2)
O2 H2 N1 4_565 0.95(2) 1.82(2) 2.771(2) 172(2)
O3 H3 O2 2_655 0.89(2) 1.79(2) 2.674(2) 174(2)

loop_
_geom_torsion_atom_site_label_1
_geom_torsion_atom_site_label_2
_geom_torsion_atom_site_label_3
_geom_torsion_atom_site_label_4
_geom_torsion_site_symmetry_1
_geom_torsion_site_symmetry_2
_geom_torsion_site_symmetry_3
_geom_torsion_site_symmetry_4
_geom_torsion
_geom_torsion_publ_flag
O1 C1 C2 C3 . . . . -178.64(16) ?
C6 C1 C2 C3 . . . . 2.0(3) ?
C1 C2 C3 C4 . . . . -1.7(3) ?
C2 C3 C4 C5 . . . . -0.3(2) ?
C2 C3 C4 C7 . . . . 178.38(16) ?
C3 C4 C5 C6 . . . . 2.1(2) ?
C7 C4 C5 C6 . . . . -176.54(15) ?
C4 C5 C6 C1 . . . . -1.8(2) ?
O1 C1 C6 C5 . . . . -179.58(16) ?
C2 C1 C6 C5 . . . . -0.3(2) ?
C8 N1 C7 C4 . . . . -178.79(15) ?
C3 C4 C7 N1 . . . . -178.17(16) ?
C5 C4 C7 N1 . . . . 0.5(3) ?
C7 N1 C8 C13 . . . . -143.95(16) ?
C7 N1 C8 C9 . . . . 36.9(2) ?
C13 C8 C9 C10 . . . . 2.8(2) ?
N1 C8 C9 C10 . . . . -178.01(14) ?
C8 C9 C10 C11 . . . . 1.3(2) ?
C16 N2 C11 C10 . . . . -176.39(14) ?
C14 N2 C11 C10 . . . . -0.2(2) ?
C16 N2 C11 C12 . . . . 4.6(2) ?
C14 N2 C11 C12 . . . . -179.19(14) ?
C9 C10 C11 N2 . . . . 176.24(14) ?
C9 C10 C11 C12 . . . . -4.7(2) ?
N2 C11 C12 C13 . . . . -176.78(14) ?
C10 C11 C12 C13 . . . . 4.1(2) ?
C11 C12 C13 C8 . . . . -0.2(2) ?
C9 C8 C13 C12 . . . . -3.3(2) ?
N1 C8 C13 C12 . . . . 177.43(14) ?
C11 N2 C14 C15 . . . . 79.93(17) ?
C16 N2 C14 C15 . . . . -103.73(15) ?
N2 C14 C15 O2 . . . . -170.21(11) ?
C11 N2 C16 C17 . . . . -89.41(17) ?
C14 N2 C16 C17 . . . . 94.28(17) ?
N2 C16 C17 O3 . . . . -71.61(18) ?

loop_
_cod_related_entry_id
_cod_related_entry_database
_cod_related_entry_code
1 ChemSpider 24745279
